data_4505746
loop_
_publ_author_name
'Morimoto, Masakazu'
'Kobatake, Seiya'
'Irie, Masahiro'

_publ_section_title
;
 Aryl&#x2212;Perfluoroaryl Interaction in Photochromic Diarylethene
 Crystals
;
_journal_issue 5
_journal_name_full 'Crystal Growth &amp; Design'
_journal_page_first 847
_journal_paper_doi 10.1021/cg034076t
_journal_volume 3
_journal_year 2003
_chemical_formula_sum 'C30 H11 F16 S2'
_chemical_formula_weight 739.51
_chemical_name_systematic
; 
 ? 
;
_space_group_IT_number 2
_symmetry_cell_setting triclinic
_symmetry_space_group_name_Hall '-P 1'
_symmetry_space_group_name_H-M 'P -1'
_atom_sites_solution_hydrogens geom
_atom_sites_solution_primary direct
_atom_sites_solution_secondary difmap
_audit_creation_method SHELXL-97
_cell_angle_alpha 91.569(6)
_cell_angle_beta 101.802(5)
_cell_angle_gamma 100.209(6)
_cell_formula_units_Z 2
_cell_length_a 8.565(3)
_cell_length_b 12.886(4)
_cell_length_c 12.896(4)
_cell_measurement_reflns_used 3158
_cell_measurement_temperature 143(2)
_cell_measurement_theta_max 27.53
_cell_measurement_theta_min 1.61
_cell_volume 1368.2(8)
_computing_cell_refinement 'Bruker SMART'
_computing_data_collection 'Bruker SMART'
_computing_data_reduction 'Bruker SHELXTL'
_computing_molecular_graphics 'Bruker SHELXTL'
_computing_publication_material 'Bruker SHELXTL'
_computing_structure_refinement 'SHELXL-97 (Sheldrick, 1997)'
_computing_structure_solution 'SHELXS-97 (Sheldrick, 1990)'
_diffrn_ambient_temperature 123(2)
_diffrn_measured_fraction_theta_full 0.878
_diffrn_measured_fraction_theta_max 0.878
_diffrn_measurement_device_type 'CCD area detector'
_diffrn_measurement_method 'omega scans'
_diffrn_radiation_monochromator graphite
_diffrn_radiation_source 'fine-focus sealed tube'
_diffrn_radiation_type MoK\a
_diffrn_radiation_wavelength 0.71073
_diffrn_reflns_av_R_equivalents 0.0810
_diffrn_reflns_av_sigmaI/netI 0.0847
_diffrn_reflns_limit_h_max 10
_diffrn_reflns_limit_h_min -10
_diffrn_reflns_limit_k_max 8
_diffrn_reflns_limit_k_min -16
_diffrn_reflns_limit_l_max 16
_diffrn_reflns_limit_l_min -16
_diffrn_reflns_number 8743
_diffrn_reflns_theta_full 27.53
_diffrn_reflns_theta_max 27.53
_diffrn_reflns_theta_min 1.61
_diffrn_standards_decay_% 0
_exptl_absorpt_coefficient_mu 0.327
_exptl_absorpt_correction_type none
_exptl_crystal_colour colorless
_exptl_crystal_density_diffrn 1.795
_exptl_crystal_density_method 'not measured'
_exptl_crystal_description needle
_exptl_crystal_F_000 734
_exptl_crystal_size_max 0.3
_exptl_crystal_size_mid 0.2
_exptl_crystal_size_min 0.1
_refine_diff_density_max 0.391
_refine_diff_density_min -0.435
_refine_diff_density_rms 0.086
_refine_ls_extinction_method none
_refine_ls_goodness_of_fit_ref 1.025
_refine_ls_hydrogen_treatment mixed
_refine_ls_matrix_type full
_refine_ls_number_parameters 435
_refine_ls_number_reflns 5518
_refine_ls_number_restraints 0
_refine_ls_restrained_S_all 1.025
_refine_ls_R_factor_all 0.0777
_refine_ls_R_factor_gt 0.0479
_refine_ls_shift/su_max 0.000
_refine_ls_shift/su_mean 0.000
_refine_ls_structure_factor_coef Fsqd
_refine_ls_weighting_details 'calc w=1/[\s^2^(Fo^2^)+(0.0709P)^2^+0.0000P] where P=(Fo^2^+2Fc^2^)/3'
_refine_ls_weighting_scheme calc
_refine_ls_wR_factor_gt 0.1171
_refine_ls_wR_factor_ref 0.1379
_reflns_number_gt 3851
_reflns_number_total 5518
_reflns_threshold_expression >2sigma(I)
_cod_data_source_file cg034076tsi20030702_111828.cif
_cod_data_source_block 1a/Bz
_cod_depositor_comments
;
The following automatic conversions were performed:

'_symmetry_cell_setting' value 'Triclinic' changed to 'triclinic'
according to /home/saulius/struct/CIF-dictionaries/cif_core.dic
dictionary named 'cif_core.dic' version 2.4.1 from 2010-06-29.

Automatic conversion script
Id: cif_fix_values 1715 2011-07-08 13:25:40Z adriana 
;
_cod_original_cell_volume 1368.1(8)
_cod_original_sg_symbol_H-M P-1
_cod_database_code 4505746

loop_
_symmetry_equiv_pos_as_xyz
'x, y, z'
'-x, -y, -z'

loop_
_atom_site_label
_atom_site_type_symbol
_atom_site_fract_x
_atom_site_fract_y
_atom_site_fract_z
_atom_site_U_iso_or_equiv
_atom_site_adp_type
_atom_site_occupancy
_atom_site_symmetry_multiplicity
_atom_site_calc_flag
_atom_site_refinement_flags
C1 C 0.0326(4) 0.0675(2) 0.6226(2) 0.0141(6) Uani 1 1 d .
C2 C -0.1220(4) 0.0543(2) 0.6403(2) 0.0147(6) Uani 1 1 d .
C3 C -0.2009(4) 0.1395(2) 0.6081(2) 0.0153(6) Uani 1 1 d .
H3 H -0.3064 0.1421 0.6144 0.018 Uiso 1 1 calc R
C4 C -0.1064(4) 0.2173(2) 0.5672(2) 0.0164(7) Uani 1 1 d .
C5 C -0.2033(3) -0.0405(2) 0.6846(2) 0.0146(6) Uani 1 1 d .
C6 C -0.3759(4) -0.0907(3) 0.6320(2) 0.0171(7) Uani 1 1 d .
C7 C -0.4293(4) -0.1721(3) 0.7062(3) 0.0185(7) Uani 1 1 d .
C8 C -0.2676(4) -0.1956(3) 0.7701(2) 0.0171(7) Uani 1 1 d .
C9 C -0.1447(3) -0.0965(2) 0.7638(2) 0.0137(6) Uani 1 1 d .
C10 C 0.0937(3) 0.0160(2) 0.8897(2) 0.0159(7) Uani 1 1 d .
C11 C 0.0108(3) -0.0794(2) 0.8403(2) 0.0139(6) Uani 1 1 d .
C12 C 0.0894(4) -0.1656(3) 0.8751(2) 0.0161(6) Uani 1 1 d .
H12 H 0.0492 -0.2353 0.8487 0.019 Uiso 1 1 calc R
C13 C 0.2289(4) -0.1357(2) 0.9505(2) 0.0156(6) Uani 1 1 d .
C14 C 0.1563(4) -0.0027(3) 0.6434(2) 0.0174(7) Uani 1 1 d .
H14A H 0.2283 0.0188 0.7109 0.026 Uiso 1 1 calc R
H14B H 0.2174 0.0027 0.5885 0.026 Uiso 1 1 calc R
H14C H 0.1023 -0.0745 0.6441 0.026 Uiso 1 1 calc R
C15 C 0.0523(4) 0.1233(3) 0.8803(2) 0.0186(7) Uani 1 1 d .
H15A H 0.1030 0.1591 0.8280 0.028 Uiso 1 1 calc R
H15B H 0.0905 0.1629 0.9476 0.028 Uiso 1 1 calc R
H15C H -0.0634 0.1171 0.8592 0.028 Uiso 1 1 calc R
C16 C -0.1505(4) 0.3162(2) 0.5266(2) 0.0172(7) Uani 1 1 d .
C17 C -0.2371(4) 0.3747(3) 0.5792(3) 0.0212(7) Uani 1 1 d .
C18 C -0.2850(4) 0.4653(3) 0.5410(3) 0.0264(8) Uani 1 1 d .
C19 C -0.2481(4) 0.5005(3) 0.4484(3) 0.0266(8) Uani 1 1 d .
C20 C -0.1624(4) 0.4466(3) 0.3949(3) 0.0254(8) Uani 1 1 d .
C21 C -0.1135(4) 0.3559(3) 0.4330(3) 0.0203(7) Uani 1 1 d .
C22 C 0.3398(4) -0.2017(2) 1.0028(2) 0.0171(7) Uani 1 1 d .
C23 C 0.3796(4) -0.2836(3) 0.9479(2) 0.0185(7) Uani 1 1 d .
C24 C 0.4892(4) -0.3442(3) 0.9949(3) 0.0216(7) Uani 1 1 d .
C25 C 0.5586(4) -0.3255(3) 1.1015(3) 0.0244(8) Uani 1 1 d .
C26 C 0.5191(4) -0.2476(3) 1.1600(3) 0.0214(7) Uani 1 1 d .
C27 C 0.4122(4) -0.1863(3) 1.1113(2) 0.0189(7) Uani 1 1 d .
C28 C 0.9218(5) 0.5859(3) 0.9864(3) 0.0349(9) Uani 1 1 d .
H28 H 0.8706 0.6439 0.9775 0.042 Uiso 1 1 calc R
C29 C 0.8953(5) 0.5096(3) 0.9050(3) 0.0397(10) Uani 1 1 d .
H29 H 0.8242 0.5155 0.8413 0.048 Uiso 1 1 calc R
C30 C 0.9734(5) 0.4244(3) 0.9168(3) 0.0394(10) Uani 1 1 d .
H30 H 0.9568 0.3739 0.8608 0.047 Uiso 1 1 calc R
F1 F -0.3830(2) -0.13758(15) 0.53458(14) 0.0232(4) Uani 1 1 d .
F2 F -0.4791(2) -0.02106(15) 0.61468(15) 0.0220(4) Uani 1 1 d .
F3 F -0.5290(2) -0.25897(15) 0.65618(15) 0.0265(5) Uani 1 1 d .
F4 F -0.5066(2) -0.12910(16) 0.77290(15) 0.0246(4) Uani 1 1 d .
F5 F -0.2330(2) -0.28289(14) 0.72635(15) 0.0230(4) Uani 1 1 d .
F6 F -0.2796(2) -0.21696(15) 0.87068(14) 0.0215(4) Uani 1 1 d .
F7 F -0.2736(2) 0.34288(16) 0.67177(15) 0.0283(5) Uani 1 1 d .
F8 F -0.3650(3) 0.51887(17) 0.59596(18) 0.0376(5) Uani 1 1 d .
F9 F -0.2943(3) 0.58864(16) 0.4116(2) 0.0426(6) Uani 1 1 d .
F10 F -0.1239(3) 0.48173(17) 0.30351(16) 0.0364(5) Uani 1 1 d .
F11 F -0.0324(2) 0.30451(16) 0.37746(15) 0.0281(5) Uani 1 1 d .
F12 F 0.3147(2) -0.30592(15) 0.84467(14) 0.0239(4) Uani 1 1 d .
F13 F 0.5297(2) -0.41772(16) 0.93616(16) 0.0309(5) Uani 1 1 d .
F14 F 0.6665(2) -0.38260(17) 1.14889(17) 0.0356(5) Uani 1 1 d .
F15 F 0.5841(2) -0.22945(17) 1.26399(15) 0.0327(5) Uani 1 1 d .
F16 F 0.3795(2) -0.10958(16) 1.17082(14) 0.0270(5) Uani 1 1 d .
S1 S 0.08089(9) 0.18471(6) 0.56679(6) 0.01680(19) Uani 1 1 d .
S2 S 0.26539(9) 0.00009(6) 0.97879(6) 0.01686(19) Uani 1 1 d .

loop_
_atom_site_aniso_label
_atom_site_aniso_U_11
_atom_site_aniso_U_22
_atom_site_aniso_U_33
_atom_site_aniso_U_23
_atom_site_aniso_U_13
_atom_site_aniso_U_12
C1 0.0156(15) 0.0159(16) 0.0094(14) 0.0068(12) 0.0002(12) 0.0016(12)
C2 0.0136(15) 0.0182(17) 0.0114(14) 0.0036(12) 0.0002(12) 0.0031(12)
C3 0.0118(14) 0.0189(17) 0.0152(15) 0.0062(13) 0.0014(12) 0.0039(12)
C4 0.0128(15) 0.0177(17) 0.0183(16) 0.0035(13) 0.0005(12) 0.0051(12)
C5 0.0111(14) 0.0182(17) 0.0137(15) 0.0019(13) 0.0012(12) 0.0026(12)
C6 0.0125(15) 0.0228(18) 0.0154(15) 0.0042(13) -0.0013(12) 0.0063(13)
C7 0.0123(15) 0.0211(18) 0.0193(16) 0.0038(14) -0.0017(13) 0.0009(13)
C8 0.0166(16) 0.0207(18) 0.0120(15) 0.0035(13) -0.0010(12) 0.0022(13)
C9 0.0118(14) 0.0167(16) 0.0124(14) 0.0023(12) 0.0017(12) 0.0028(12)
C10 0.0113(14) 0.0211(17) 0.0151(15) 0.0048(13) 0.0021(12) 0.0023(13)
C11 0.0116(14) 0.0187(17) 0.0102(14) 0.0045(12) -0.0002(12) 0.0021(12)
C12 0.0144(15) 0.0169(17) 0.0155(15) 0.0054(13) 0.0008(12) 0.0007(12)
C13 0.0119(15) 0.0193(17) 0.0143(15) 0.0068(13) 0.0002(12) 0.0014(12)
C14 0.0140(15) 0.0241(18) 0.0152(15) 0.0088(13) 0.0026(12) 0.0058(13)
C15 0.0191(16) 0.0212(18) 0.0150(15) 0.0055(13) 0.0015(13) 0.0046(13)
C16 0.0114(15) 0.0160(16) 0.0203(16) 0.0043(13) -0.0035(12) -0.0008(12)
C17 0.0194(17) 0.0189(18) 0.0228(17) 0.0039(14) 0.0003(14) 0.0014(13)
C18 0.0168(16) 0.0188(18) 0.040(2) -0.0011(16) -0.0038(15) 0.0054(14)
C19 0.0221(18) 0.0153(17) 0.036(2) 0.0121(15) -0.0069(16) 0.0002(14)
C20 0.0198(17) 0.0237(19) 0.0250(18) 0.0117(15) -0.0066(14) -0.0044(14)
C21 0.0166(16) 0.0190(18) 0.0208(17) 0.0052(14) -0.0040(13) -0.0001(13)
C22 0.0115(15) 0.0190(17) 0.0192(16) 0.0079(13) 0.0005(12) 0.0004(13)
C23 0.0150(15) 0.0217(18) 0.0174(16) 0.0095(13) 0.0003(13) 0.0016(13)
C24 0.0183(16) 0.0198(18) 0.0284(18) 0.0093(15) 0.0058(14) 0.0056(14)
C25 0.0168(16) 0.0242(19) 0.0310(19) 0.0152(16) 0.0000(14) 0.0044(14)
C26 0.0137(15) 0.0272(19) 0.0192(16) 0.0104(14) -0.0037(13) 0.0002(13)
C27 0.0122(15) 0.0234(18) 0.0193(16) 0.0057(14) -0.0001(13) 0.0015(13)
C28 0.031(2) 0.035(2) 0.043(2) 0.0146(19) 0.0067(18) 0.0154(18)
C29 0.040(2) 0.046(3) 0.033(2) 0.0138(19) -0.0010(18) 0.017(2)
C30 0.039(2) 0.039(2) 0.039(2) -0.0021(19) 0.0008(19) 0.0139(19)
F1 0.0175(9) 0.0329(12) 0.0160(9) 0.0007(8) -0.0009(8) 0.0011(8)
F2 0.0097(9) 0.0264(11) 0.0297(11) 0.0106(8) -0.0006(8) 0.0070(8)
F3 0.0179(10) 0.0253(11) 0.0273(10) 0.0073(9) -0.0075(8) -0.0067(8)
F4 0.0181(9) 0.0335(12) 0.0257(10) 0.0115(9) 0.0082(8) 0.0089(8)
F5 0.0207(10) 0.0171(10) 0.0286(10) 0.0022(8) 0.0004(8) 0.0024(8)
F6 0.0180(9) 0.0265(11) 0.0169(9) 0.0112(8) -0.0009(7) 0.0000(8)
F7 0.0288(11) 0.0307(12) 0.0273(11) 0.0028(9) 0.0056(9) 0.0110(9)
F8 0.0334(12) 0.0262(12) 0.0528(14) -0.0015(10) 0.0019(11) 0.0130(10)
F9 0.0361(12) 0.0165(11) 0.0678(16) 0.0150(11) -0.0087(11) 0.0059(9)
F10 0.0377(12) 0.0325(12) 0.0324(12) 0.0207(10) -0.0033(10) -0.0016(10)
F11 0.0314(11) 0.0333(12) 0.0223(10) 0.0139(9) 0.0086(9) 0.0081(9)
F12 0.0278(11) 0.0249(11) 0.0176(10) 0.0049(8) 0.0008(8) 0.0051(8)
F13 0.0329(12) 0.0262(11) 0.0368(12) 0.0098(9) 0.0068(9) 0.0137(9)
F14 0.0281(11) 0.0351(13) 0.0424(13) 0.0166(10) -0.0048(10) 0.0149(9)
F15 0.0280(11) 0.0399(13) 0.0226(11) 0.0087(9) -0.0131(9) 0.0071(10)
F16 0.0287(11) 0.0314(12) 0.0190(10) 0.0027(9) -0.0037(8) 0.0108(9)
S1 0.0117(4) 0.0185(4) 0.0195(4) 0.0084(3) 0.0019(3) 0.0018(3)
S2 0.0133(4) 0.0185(4) 0.0159(4) 0.0040(3) -0.0026(3) 0.0015(3)

loop_
_atom_type_symbol
_atom_type_description
_atom_type_scat_dispersion_real
_atom_type_scat_dispersion_imag
_atom_type_scat_source
C C 0.0033 0.0016 'International Tables Vol C Tables 4.2.6.8 and 6.1.1.4'
H H 0.0000 0.0000 'International Tables Vol C Tables 4.2.6.8 and 6.1.1.4'
F F 0.0171 0.0103 'International Tables Vol C Tables 4.2.6.8 and 6.1.1.4'
S S 0.1246 0.1234 'International Tables Vol C Tables 4.2.6.8 and 6.1.1.4'

loop_
_geom_angle_atom_site_label_1
_geom_angle_atom_site_label_2
_geom_angle_atom_site_label_3
_geom_angle
_geom_angle_site_symmetry_3
C2 C1 C14 130.6(3) .
C2 C1 S1 110.7(2) .
C14 C1 S1 118.7(2) .
C1 C2 C3 113.0(3) .
C1 C2 C5 124.4(3) .
C3 C2 C5 122.5(3) .
C4 C3 C2 113.1(3) .
C3 C4 C16 127.2(3) .
C3 C4 S1 110.5(2) .
C16 C4 S1 122.4(2) .
C9 C5 C2 129.9(3) .
C9 C5 C6 110.8(3) .
C2 C5 C6 119.2(3) .
F2 C6 F1 105.5(2) .
F2 C6 C7 110.5(2) .
F1 C6 C7 110.6(3) .
F2 C6 C5 113.9(3) .
F1 C6 C5 111.2(2) .
C7 C6 C5 105.2(2) .
F3 C7 F4 107.9(2) .
F3 C7 C6 113.8(3) .
F4 C7 C6 109.6(3) .
F3 C7 C8 112.8(3) .
F4 C7 C8 109.2(2) .
C6 C7 C8 103.5(2) .
F5 C8 F6 106.3(2) .
F5 C8 C9 112.7(2) .
F6 C8 C9 113.4(2) .
F5 C8 C7 109.9(2) .
F6 C8 C7 110.7(2) .
C9 C8 C7 103.9(2) .
C5 C9 C11 131.8(3) .
C5 C9 C8 110.4(3) .
C11 C9 C8 117.8(3) .
C11 C10 C15 130.1(3) .
C11 C10 S2 110.8(2) .
C15 C10 S2 119.0(2) .
C10 C11 C12 112.6(3) .
C10 C11 C9 125.8(3) .
C12 C11 C9 121.6(3) .
C13 C12 C11 113.5(3) .
C12 C13 C22 128.4(3) .
C12 C13 S2 110.0(2) .
C22 C13 S2 121.6(2) .
C21 C16 C17 116.0(3) .
C21 C16 C4 122.9(3) .
C17 C16 C4 121.1(3) .
F7 C17 C18 118.2(3) .
F7 C17 C16 119.4(3) .
C18 C17 C16 122.3(3) .
F8 C18 C19 120.7(3) .
F8 C18 C17 119.5(3) .
C19 C18 C17 119.7(3) .
F9 C19 C20 120.4(3) .
F9 C19 C18 119.6(3) .
C20 C19 C18 120.0(3) .
F10 C20 C19 120.2(3) .
F10 C20 C21 119.2(3) .
C19 C20 C21 120.5(3) .
F11 C21 C20 118.7(3) .
F11 C21 C16 119.9(3) .
C20 C21 C16 121.4(3) .
C23 C22 C27 115.9(3) .
C23 C22 C13 121.9(3) .
C27 C22 C13 122.2(3) .
F12 C23 C24 116.8(3) .
F12 C23 C22 120.5(3) .
C24 C23 C22 122.7(3) .
F13 C24 C25 120.9(3) .
F13 C24 C23 119.7(3) .
C25 C24 C23 119.3(3) .
F14 C25 C26 119.3(3) .
F14 C25 C24 120.5(3) .
C26 C25 C24 120.1(3) .
F15 C26 C25 120.8(3) .
F15 C26 C27 119.5(3) .
C25 C26 C27 119.8(3) .
F16 C27 C26 117.9(3) .
F16 C27 C22 120.0(3) .
C26 C27 C22 122.1(3) .
C29 C28 C30 119.6(4) 2_767
C28 C29 C30 120.5(4) .
C29 C30 C28 119.8(4) 2_767
C1 S1 C4 92.66(15) .
C10 S2 C13 93.07(15) .

loop_
_geom_bond_atom_site_label_1
_geom_bond_atom_site_label_2
_geom_bond_distance
_geom_bond_site_symmetry_2
C1 C2 1.371(4) .
C1 C14 1.500(4) .
C1 S1 1.712(3) .
C2 C3 1.417(4) .
C2 C5 1.484(4) .
C3 C4 1.362(4) .
C4 C16 1.472(4) .
C4 S1 1.729(3) .
C5 C9 1.333(4) .
C5 C6 1.514(4) .
C6 F2 1.359(4) .
C6 F1 1.364(4) .
C6 C7 1.513(4) .
C7 F3 1.340(4) .
C7 F4 1.350(4) .
C7 C8 1.544(4) .
C8 F5 1.351(4) .
C8 F6 1.354(3) .
C8 C9 1.519(4) .
C9 C11 1.463(4) .
C10 C11 1.372(4) .
C10 C15 1.490(4) .
C10 S2 1.718(3) .
C11 C12 1.435(4) .
C12 C13 1.365(4) .
C13 C22 1.463(4) .
C13 S2 1.736(3) .
C16 C21 1.397(4) .
C16 C17 1.398(5) .
C17 F7 1.351(4) .
C17 C18 1.376(5) .
C18 F8 1.338(4) .
C18 C19 1.366(5) .
C19 F9 1.336(4) .
C19 C20 1.364(5) .
C20 F10 1.355(4) .
C20 C21 1.379(5) .
C21 F11 1.332(4) .
C22 C23 1.383(5) .
C22 C27 1.404(4) .
C23 F12 1.336(4) .
C23 C24 1.382(4) .
C24 F13 1.333(4) .
C24 C25 1.377(5) .
C25 F14 1.343(4) .
C25 C26 1.369(5) .
C26 F15 1.339(4) .
C26 C27 1.380(5) .
C27 F16 1.337(4) .
C28 C29 1.374(6) .
C28 C30 1.405(6) 2_767
C29 C30 1.380(6) .
C30 C28 1.405(6) 2_767

loop_
_geom_torsion_atom_site_label_1
_geom_torsion_atom_site_label_2
_geom_torsion_atom_site_label_3
_geom_torsion_atom_site_label_4
_geom_torsion
_geom_torsion_site_symmetry_1
_geom_torsion_site_symmetry_4
C14 C1 C2 C3 -179.3(3) . .
S1 C1 C2 C3 0.2(3) . .
C14 C1 C2 C5 -1.6(5) . .
S1 C1 C2 C5 177.9(2) . .
C1 C2 C3 C4 -0.6(4) . .
C5 C2 C3 C4 -178.4(3) . .
C2 C3 C4 C16 180.0(3) . .
C2 C3 C4 S1 0.7(3) . .
C1 C2 C5 C9 41.9(5) . .
C3 C2 C5 C9 -140.6(3) . .
C1 C2 C5 C6 -133.6(3) . .
C3 C2 C5 C6 44.0(4) . .
C9 C5 C6 F2 133.9(3) . .
C2 C5 C6 F2 -49.9(4) . .
C9 C5 C6 F1 -107.1(3) . .
C2 C5 C6 F1 69.2(4) . .
C9 C5 C6 C7 12.7(3) . .
C2 C5 C6 C7 -171.0(3) . .
F2 C6 C7 F3 91.3(3) . .
F1 C6 C7 F3 -25.2(3) . .
C5 C6 C7 F3 -145.3(3) . .
F2 C6 C7 F4 -29.7(3) . .
F1 C6 C7 F4 -146.2(2) . .
C5 C6 C7 F4 93.7(3) . .
F2 C6 C7 C8 -146.0(2) . .
F1 C6 C7 C8 97.5(3) . .
C5 C6 C7 C8 -22.6(3) . .
F3 C7 C8 F5 26.9(3) . .
F4 C7 C8 F5 146.8(2) . .
C6 C7 C8 F5 -96.5(3) . .
F3 C7 C8 F6 -90.2(3) . .
F4 C7 C8 F6 29.8(3) . .
C6 C7 C8 F6 146.5(3) . .
F3 C7 C8 C9 147.7(3) . .
F4 C7 C8 C9 -92.3(3) . .
C6 C7 C8 C9 24.4(3) . .
C2 C5 C9 C11 6.9(6) . .
C6 C5 C9 C11 -177.4(3) . .
C2 C5 C9 C8 -172.2(3) . .
C6 C5 C9 C8 3.5(4) . .
F5 C8 C9 C5 101.0(3) . .
F6 C8 C9 C5 -138.2(3) . .
C7 C8 C9 C5 -17.9(3) . .
F5 C8 C9 C11 -78.3(3) . .
F6 C8 C9 C11 42.6(4) . .
C7 C8 C9 C11 162.8(3) . .
C15 C10 C11 C12 -177.4(3) . .
S2 C10 C11 C12 -0.5(3) . .
C15 C10 C11 C9 -0.1(5) . .
S2 C10 C11 C9 176.7(2) . .
C5 C9 C11 C10 40.0(5) . .
C8 C9 C11 C10 -140.9(3) . .
C5 C9 C11 C12 -142.9(3) . .
C8 C9 C11 C12 36.1(4) . .
C10 C11 C12 C13 0.6(4) . .
C9 C11 C12 C13 -176.8(3) . .
C11 C12 C13 C22 -179.4(3) . .
C11 C12 C13 S2 -0.4(3) . .
C3 C4 C16 C21 -136.7(3) . .
S1 C4 C16 C21 42.5(4) . .
C3 C4 C16 C17 41.5(5) . .
S1 C4 C16 C17 -139.3(3) . .
C21 C16 C17 F7 -178.2(3) . .
C4 C16 C17 F7 3.5(5) . .
C21 C16 C17 C18 0.7(5) . .
C4 C16 C17 C18 -177.6(3) . .
F7 C17 C18 F8 0.2(5) . .
C16 C17 C18 F8 -178.8(3) . .
F7 C17 C18 C19 179.1(3) . .
C16 C17 C18 C19 0.1(5) . .
F8 C18 C19 F9 -1.0(5) . .
C17 C18 C19 F9 -179.8(3) . .
F8 C18 C19 C20 178.1(3) . .
C17 C18 C19 C20 -0.7(5) . .
F9 C19 C20 F10 -0.2(5) . .
C18 C19 C20 F10 -179.3(3) . .
F9 C19 C20 C21 179.6(3) . .
C18 C19 C20 C21 0.5(5) . .
F10 C20 C21 F11 -1.3(5) . .
C19 C20 C21 F11 178.9(3) . .
F10 C20 C21 C16 -179.8(3) . .
C19 C20 C21 C16 0.4(5) . .
C17 C16 C21 F11 -179.5(3) . .
C4 C16 C21 F11 -1.2(5) . .
C17 C16 C21 C20 -0.9(5) . .
C4 C16 C21 C20 177.3(3) . .
C12 C13 C22 C23 39.8(5) . .
S2 C13 C22 C23 -139.1(3) . .
C12 C13 C22 C27 -140.1(3) . .
S2 C13 C22 C27 40.9(4) . .
C27 C22 C23 F12 178.8(3) . .
C13 C22 C23 F12 -1.1(5) . .
C27 C22 C23 C24 -2.8(5) . .
C13 C22 C23 C24 177.3(3) . .
F12 C23 C24 F13 2.6(4) . .
C22 C23 C24 F13 -176.0(3) . .
F12 C23 C24 C25 -179.3(3) . .
C22 C23 C24 C25 2.2(5) . .
F13 C24 C25 F14 -1.3(5) . .
C23 C24 C25 F14 -179.4(3) . .
F13 C24 C25 C26 178.2(3) . .
C23 C24 C25 C26 0.1(5) . .
F14 C25 C26 F15 -1.4(5) . .
C24 C25 C26 F15 179.1(3) . .
F14 C25 C26 C27 178.0(3) . .
C24 C25 C26 C27 -1.5(5) . .
F15 C26 C27 F16 0.8(4) . .
C25 C26 C27 F16 -178.6(3) . .
F15 C26 C27 C22 -179.8(3) . .
C25 C26 C27 C22 0.8(5) . .
C23 C22 C27 F16 -179.4(3) . .
C13 C22 C27 F16 0.5(4) . .
C23 C22 C27 C26 1.2(4) . .
C13 C22 C27 C26 -178.8(3) . .
C30 C28 C29 C30 -1.4(7) 2_767 .
C28 C29 C30 C28 1.4(7) . 2_767
C2 C1 S1 C4 0.2(2) . .
C14 C1 S1 C4 179.8(2) . .
C3 C4 S1 C1 -0.5(3) . .
C16 C4 S1 C1 -179.9(3) . .
C11 C10 S2 C13 0.3(2) . .
C15 C10 S2 C13 177.5(2) . .
C12 C13 S2 C10 0.1(2) . .
C22 C13 S2 C10 179.2(2) . .
